data_7247895
loop_
_publ_author_name
'Donaldson, Marryllyn E.'
'Dais, Tyson N.'
'Rowlands, Gareth J.'
'Matheson, Brodie E.'
'Plieger, Paul G.'

_publ_section_title
;
 Adaptable 2,5-bis((1,2,3-triazol-4-yl)methoxy)pyrazine ligands for the
 simple self-assembly of homoleptic 1D coordination polymers
;
_journal_issue 4
_journal_name_full CrystEngComm
_journal_page_first 504
_journal_page_last 516
_journal_paper_doi 10.1039/D3CE01143G
_journal_volume 26
_journal_year 2024
_chemical_formula_moiety 'C20 H30 N8 Ni O2, 2(Cl O4)'
_chemical_formula_sum 'C20 H30 Cl2 N8 Ni O10'
_chemical_formula_weight 672.13
_space_group_crystal_system monoclinic
_space_group_IT_number 15
_space_group_name_Hall '-C 2yc'
_space_group_name_H-M_alt 'C 1 2/c 1'
_atom_sites_solution_hydrogens geom
_atom_sites_solution_primary direct
_atom_sites_solution_secondary difmap
_audit_creation_date 2023-10-13
_audit_creation_method
;
Olex2 1.5
(compiled 2023.08.24 svn.re1ec1418 for OlexSys, GUI svn.r6817)
;
_audit_update_record
;
2023-10-14 deposited with the CCDC.	2023-12-13 downloaded from the CCDC.
;
_cell_angle_alpha 90
_cell_angle_beta 92.768(4)
_cell_angle_gamma 90
_cell_formula_units_Z 4
_cell_length_a 18.5166(11)
_cell_length_b 16.2958(9)
_cell_length_c 9.3201(5)
_cell_measurement_reflns_used 9943
_cell_measurement_temperature 100.0
_cell_measurement_theta_max 64.62
_cell_measurement_theta_min 3.62
_cell_volume 2809.0(3)
_computing_cell_refinement 'SAINT V8.40A (Bruker, 2019)'
_computing_data_reduction 'SAINT V8.40A (Bruker, 2019)'
_computing_molecular_graphics 'Olex2 1.5 (Dolomanov et al., 2009)'
_computing_publication_material 'Olex2 1.5 (Dolomanov et al., 2009)'
_computing_structure_refinement 'XL  (Sheldrick, 2008)'
_computing_structure_solution 'olex2.solve 1.5 (Bourhis et al., 2015)'
_diffrn_ambient_temperature 100.00
_diffrn_measured_fraction_theta_full 0.974
_diffrn_measured_fraction_theta_max 0.974
_diffrn_measurement_device_type 'D8 Venture'
_diffrn_measurement_method '\f and \w scans'
_diffrn_radiation_type CuK\a
_diffrn_radiation_wavelength 1.54178
_diffrn_reflns_av_R_equivalents 0.0779
_diffrn_reflns_av_unetI/netI 0.0385
_diffrn_reflns_Laue_measured_fraction_full 0.974
_diffrn_reflns_Laue_measured_fraction_max 0.974
_diffrn_reflns_limit_h_max 22
_diffrn_reflns_limit_h_min -21
_diffrn_reflns_limit_k_max 19
_diffrn_reflns_limit_k_min -19
_diffrn_reflns_limit_l_max 10
_diffrn_reflns_limit_l_min -11
_diffrn_reflns_number 27355
_diffrn_reflns_point_group_measured_fraction_full 0.974
_diffrn_reflns_point_group_measured_fraction_max 0.974
_diffrn_reflns_theta_full 67.360
_diffrn_reflns_theta_max 67.360
_diffrn_reflns_theta_min 3.615
_exptl_absorpt_coefficient_mu 3.344
_exptl_absorpt_correction_T_max 0.7535
_exptl_absorpt_correction_T_min 0.5611
_exptl_absorpt_correction_type multi-scan
_exptl_absorpt_process_details
;
SADABS-2016/2 (Bruker,2016/2) was used for absorption correction.
wR2(int) was 0.1358 before and 0.0625 after correction.
The Ratio of minimum to maximum transmission is 0.7447.
The \l/2 correction factor is Not present.
;
_exptl_crystal_colour blue
_exptl_crystal_colour_primary blue
_exptl_crystal_density_diffrn 1.589
_exptl_crystal_description plate
_exptl_crystal_F_000 1392
_exptl_crystal_recrystallization_method 'Et2O into MeCN/MeOH solution'
_exptl_crystal_size_max 0.07
_exptl_crystal_size_mid 0.05
_exptl_crystal_size_min 0.02
_refine_diff_density_max 0.531
_refine_diff_density_min -0.485
_refine_diff_density_rms 0.086
_refine_ls_extinction_method none
_refine_ls_goodness_of_fit_ref 1.058
_refine_ls_hydrogen_treatment constr
_refine_ls_matrix_type full
_refine_ls_number_parameters 187
_refine_ls_number_reflns 2465
_refine_ls_number_restraints 0
_refine_ls_restrained_S_all 1.058
_refine_ls_R_factor_all 0.0821
_refine_ls_R_factor_gt 0.0602
_refine_ls_shift/su_max 0.000
_refine_ls_shift/su_mean 0.000
_refine_ls_structure_factor_coef Fsqd
_refine_ls_weighting_details 'w=1/[\s^2^(Fo^2^)+(0.1124P)^2^+3.6145P] where P=(Fo^2^+2Fc^2^)/3'
_refine_ls_weighting_scheme calc
_refine_ls_wR_factor_gt 0.1639
_refine_ls_wR_factor_ref 0.1818
_reflns_Friedel_coverage 0.000
_reflns_number_gt 1889
_reflns_number_total 2465
_reflns_threshold_expression 'I > 2\s(I)'
_cod_data_source_file d3ce01143g2.cif
_cod_data_source_block DT1_2D
_cod_depositor_comments 'Adding full bibliography for 7247889--7247898.cif.'
_cod_database_code 7247895
_shelx_shelxl_version_number 2019/1
_shelx_space_group_comment
;
The symmetry employed for this shelxl refinement is uniquely defined
by the following loop, which should always be used as a source of
symmetry information in preference to the above space-group names.
They are only intended as comments.
;
_shelx_estimated_absorpt_t_max 0.936
_shelx_estimated_absorpt_t_min 0.800
_olex2_refinement_description
;
1. Fixed Uiso
 At 1.2 times of:
  All C(H) groups, All C(H,H) groups
 At 1.5 times of:
  All C(H,H,H) groups
2.a Secondary CH2 refined with riding coordinates:
 C3(H3A,H3B), C4(H4A,H4B), C7(H7A,H7B), C8(H8A,H8B), C9(H9A,H9B)
2.b Aromatic/amide H refined with riding coordinates:
 C1(H1), C6(H6)
2.c Idealised Me refined as rotating group:
 C10(H10A,H10B,H10C)
;
_olex2_diffrn_ambient_temperature_device 'Oxford Cryosystems'
_olex2_submission_special_instructions 'No special instructions were received'

loop_
_space_group_symop_operation_xyz
'x, y, z'
'-x, y, -z+1/2'
'x+1/2, y+1/2, z'
'-x+1/2, y+1/2, -z+1/2'
'-x, -y, -z'
'x, -y, z-1/2'
'-x+1/2, -y+1/2, -z'
'x+1/2, -y+1/2, z-1/2'

loop_
_atom_site_label
_atom_site_type_symbol
_atom_site_fract_x
_atom_site_fract_y
_atom_site_fract_z
_atom_site_U_iso_or_equiv
_atom_site_adp_type
_atom_site_occupancy
_atom_site_site_symmetry_order
_atom_site_calc_flag
_atom_site_refinement_flags_posn
_atom_site_refinement_flags_adp
_atom_site_refinement_flags_occupancy
_atom_site_disorder_assembly
_atom_site_disorder_group
Ni1 Ni 0.500000 0.15447(5) 0.250000 0.0423(3) Uani 1 2 d S T P . .
Cl1 Cl 0.81462(6) 0.39717(6) 0.32298(12) 0.0563(4) Uani 1 1 d . . . . .
O1 O 0.60418(15) 0.14970(15) 0.1822(3) 0.0454(7) Uani 1 1 d . . . . .
O5 O 0.89093(17) 0.38227(19) 0.3136(3) 0.0601(8) Uani 1 1 d . . . . .
N1 N 0.49478(17) 0.06307(18) 0.0953(3) 0.0425(7) Uani 1 1 d . . . . .
O3 O 0.7971(2) 0.4024(2) 0.4715(4) 0.0697(9) Uani 1 1 d . . . . .
O2 O 0.77517(19) 0.3306(2) 0.2549(4) 0.0683(9) Uani 1 1 d . . . . .
N2 N 0.55118(19) 0.2374(2) 0.3856(4) 0.0492(8) Uani 1 1 d . . . . .
O4 O 0.79629(18) 0.4725(2) 0.2518(4) 0.0741(10) Uani 1 1 d . . . . .
N4 N 0.6004(2) 0.3001(2) 0.5649(4) 0.0549(9) Uani 1 1 d . . . . .
N3 N 0.5378(2) 0.2673(2) 0.5132(4) 0.0541(9) Uani 1 1 d . . . . .
C2 C 0.5529(2) 0.0555(2) 0.0175(4) 0.0439(9) Uani 1 1 d . . . . .
C1 C 0.4417(2) 0.0082(2) 0.0782(4) 0.0433(9) Uani 1 1 d . . . . .
H1 H 0.399723 0.013173 0.132377 0.052 Uiso 1 1 calc R U . . .
C5 C 0.6221(2) 0.2502(2) 0.3580(5) 0.0510(10) Uani 1 1 d . . . . .
C3 C 0.6115(2) 0.1183(3) 0.0406(4) 0.0487(10) Uani 1 1 d . . . . .
H3A H 0.659674 0.092848 0.032093 0.058 Uiso 1 1 calc R U . . .
H3B H 0.605831 0.162892 -0.031240 0.058 Uiso 1 1 calc R U . . .
C4 C 0.6513(2) 0.2171(3) 0.2226(5) 0.0526(10) Uani 1 1 d . . . . .
H4A H 0.650203 0.259661 0.146628 0.063 Uiso 1 1 calc R U . . .
H4B H 0.701745 0.197929 0.239612 0.063 Uiso 1 1 calc R U . . .
C6 C 0.6531(2) 0.2907(3) 0.4723(5) 0.0542(10) Uani 1 1 d . . . . .
H6 H 0.701797 0.308716 0.484226 0.065 Uiso 1 1 calc R U . . .
C7 C 0.6069(3) 0.3361(3) 0.7091(5) 0.0666(13) Uani 1 1 d . . . . .
H7A H 0.641807 0.303744 0.769740 0.080 Uiso 1 1 calc R U . . .
H7B H 0.559403 0.333622 0.753481 0.080 Uiso 1 1 calc R U . . .
C8 C 0.6318(4) 0.4239(3) 0.7040(6) 0.0798(16) Uani 1 1 d . . . . .
H8A H 0.634539 0.446186 0.802953 0.096 Uiso 1 1 calc R U . . .
H8B H 0.681184 0.425223 0.667843 0.096 Uiso 1 1 calc R U . . .
C9 C 0.5839(4) 0.4788(4) 0.6112(7) 0.095(2) Uani 1 1 d . . . . .
H9A H 0.533273 0.471714 0.638405 0.114 Uiso 1 1 calc R U . . .
H9B H 0.586663 0.461429 0.509837 0.114 Uiso 1 1 calc R U . . .
C10 C 0.6037(5) 0.5695(4) 0.6229(9) 0.121(3) Uani 1 1 d . . . . .
H10A H 0.571737 0.601388 0.557304 0.182 Uiso 1 1 calc R U . . .
H10B H 0.653998 0.577096 0.597325 0.182 Uiso 1 1 calc R U . . .
H10C H 0.598169 0.588207 0.721708 0.182 Uiso 1 1 calc R U . . .

loop_
_atom_site_aniso_label
_atom_site_aniso_U_11
_atom_site_aniso_U_22
_atom_site_aniso_U_33
_atom_site_aniso_U_23
_atom_site_aniso_U_13
_atom_site_aniso_U_12
Ni1 0.0447(6) 0.0327(5) 0.0500(6) 0.000 0.0064(4) 0.000
Cl1 0.0590(7) 0.0505(6) 0.0597(7) -0.0005(5) 0.0063(5) -0.0102(5)
O1 0.0460(15) 0.0357(14) 0.0550(16) -0.0040(12) 0.0074(12) -0.0056(11)
O5 0.0594(19) 0.0549(18) 0.0661(19) 0.0013(15) 0.0033(14) -0.0041(14)
N1 0.0454(18) 0.0335(16) 0.0486(17) 0.0001(14) 0.0032(14) -0.0010(13)
O3 0.075(2) 0.072(2) 0.062(2) -0.0095(16) 0.0139(16) -0.0203(17)
O2 0.074(2) 0.065(2) 0.066(2) -0.0092(16) 0.0013(16) -0.0239(17)
N2 0.054(2) 0.0364(17) 0.057(2) -0.0003(15) 0.0060(16) -0.0001(14)
O4 0.066(2) 0.058(2) 0.099(3) 0.0210(18) 0.0127(18) 0.0018(16)
N4 0.057(2) 0.049(2) 0.059(2) -0.0088(17) 0.0060(17) -0.0081(16)
N3 0.055(2) 0.0444(19) 0.063(2) -0.0069(17) 0.0116(17) -0.0029(16)
C2 0.046(2) 0.038(2) 0.048(2) 0.0025(17) 0.0053(17) -0.0009(16)
C1 0.044(2) 0.038(2) 0.047(2) 0.0006(16) 0.0064(16) 0.0006(16)
C5 0.057(3) 0.037(2) 0.059(2) -0.0033(18) 0.008(2) -0.0057(18)
C3 0.052(2) 0.044(2) 0.051(2) -0.0071(18) 0.0092(18) -0.0080(18)
C4 0.052(2) 0.046(2) 0.060(2) -0.0074(19) 0.0097(19) -0.0112(19)
C6 0.051(2) 0.048(2) 0.065(3) -0.004(2) 0.008(2) -0.0066(19)
C7 0.073(3) 0.061(3) 0.066(3) -0.011(2) 0.009(2) -0.003(2)
C8 0.101(4) 0.063(3) 0.075(3) -0.015(3) 0.000(3) -0.003(3)
C9 0.124(6) 0.068(4) 0.093(4) -0.016(3) -0.007(4) 0.014(4)
C10 0.175(8) 0.064(4) 0.120(6) -0.019(4) -0.039(5) 0.010(4)

loop_
_atom_type_symbol
_atom_type_description
_atom_type_scat_dispersion_real
_atom_type_scat_dispersion_imag
_atom_type_scat_source
C C 0.0181 0.0091 'International Tables Vol C Tables 4.2.6.8 and 6.1.1.4'
H H 0.0000 0.0000 'International Tables Vol C Tables 4.2.6.8 and 6.1.1.4'
Cl Cl 0.3639 0.7018 'International Tables Vol C Tables 4.2.6.8 and 6.1.1.4'
N N 0.0311 0.0180 'International Tables Vol C Tables 4.2.6.8 and 6.1.1.4'
Ni Ni -3.0029 0.5091 'International Tables Vol C Tables 4.2.6.8 and 6.1.1.4'
O O 0.0492 0.0322 'International Tables Vol C Tables 4.2.6.8 and 6.1.1.4'

loop_
_geom_angle_atom_site_label_1
_geom_angle_atom_site_label_2
_geom_angle_atom_site_label_3
_geom_angle
_geom_angle_site_symmetry_1
_geom_angle_site_symmetry_3
_geom_angle_publ_flag
O1 Ni1 O1 175.68(14) 2_655 . ?
O1 Ni1 N1 99.98(12) 2_655 . ?
O1 Ni1 N1 99.98(12) . 2_655 ?
O1 Ni1 N1 76.85(11) . . ?
O1 Ni1 N1 76.84(11) 2_655 2_655 ?
N1 Ni1 N1 88.06(17) 2_655 . ?
N2 Ni1 O1 104.33(12) . 2_655 ?
N2 Ni1 O1 78.59(12) 2_655 2_655 ?
N2 Ni1 O1 104.33(12) 2_655 . ?
N2 Ni1 O1 78.59(12) . . ?
N2 Ni1 N1 155.11(13) . . ?
N2 Ni1 N1 155.11(13) 2_655 2_655 ?
N2 Ni1 N1 92.30(13) 2_655 . ?
N2 Ni1 N1 92.30(13) . 2_655 ?
N2 Ni1 N2 97.6(2) 2_655 . ?
O3 Cl1 O5 109.6(2) . . ?
O2 Cl1 O5 109.0(2) . . ?
O2 Cl1 O3 109.64(19) . . ?
O4 Cl1 O5 109.17(19) . . ?
O4 Cl1 O3 109.6(2) . . ?
O4 Cl1 O2 109.8(2) . . ?
C3 O1 Ni1 115.4(2) . . ?
C3 O1 C4 115.5(3) . . ?
C4 O1 Ni1 117.1(2) . . ?
C2 N1 Ni1 115.7(3) . . ?
C2 N1 C1 118.9(3) . . ?
C1 N1 Ni1 125.1(3) . . ?
N3 N2 Ni1 134.3(3) . . ?
N3 N2 C5 109.7(4) . . ?
C5 N2 Ni1 113.9(3) . . ?
N3 N4 C7 121.2(4) . . ?
C6 N4 N3 111.4(4) . . ?
C6 N4 C7 127.3(4) . . ?
N2 N3 N4 106.0(3) . . ?
N1 C2 C1 120.7(3) . 5_655 ?
N1 C2 C3 117.2(3) . . ?
C1 C2 C3 122.2(3) 5_655 . ?
N1 C1 C2 120.5(4) . 5_655 ?
N1 C1 H1 119.8 . . ?
C2 C1 H1 119.8 5_655 . ?
N2 C5 C4 119.6(4) . . ?
C6 C5 N2 107.5(4) . . ?
C6 C5 C4 132.9(4) . . ?
O1 C3 C2 106.0(3) . . ?
O1 C3 H3A 110.5 . . ?
O1 C3 H3B 110.5 . . ?
C2 C3 H3A 110.5 . . ?
C2 C3 H3B 110.5 . . ?
H3A C3 H3B 108.7 . . ?
O1 C4 C5 104.8(3) . . ?
O1 C4 H4A 110.8 . . ?
O1 C4 H4B 110.8 . . ?
C5 C4 H4A 110.8 . . ?
C5 C4 H4B 110.8 . . ?
H4A C4 H4B 108.9 . . ?
N4 C6 C5 105.5(4) . . ?
N4 C6 H6 127.2 . . ?
C5 C6 H6 127.2 . . ?
N4 C7 H7A 109.4 . . ?
N4 C7 H7B 109.4 . . ?
N4 C7 C8 111.3(4) . . ?
H7A C7 H7B 108.0 . . ?
C8 C7 H7A 109.4 . . ?
C8 C7 H7B 109.4 . . ?
C7 C8 H8A 108.7 . . ?
C7 C8 H8B 108.7 . . ?
H8A C8 H8B 107.6 . . ?
C9 C8 C7 114.3(5) . . ?
C9 C8 H8A 108.7 . . ?
C9 C8 H8B 108.7 . . ?
C8 C9 H9A 108.8 . . ?
C8 C9 H9B 108.8 . . ?
C8 C9 C10 113.7(6) . . ?
H9A C9 H9B 107.7 . . ?
C10 C9 H9A 108.8 . . ?
C10 C9 H9B 108.8 . . ?
C9 C10 H10A 109.5 . . ?
C9 C10 H10B 109.5 . . ?
C9 C10 H10C 109.5 . . ?
H10A C10 H10B 109.5 . . ?
H10A C10 H10C 109.5 . . ?
H10B C10 H10C 109.5 . . ?

loop_
_geom_bond_atom_site_label_1
_geom_bond_atom_site_label_2
_geom_bond_distance
_geom_bond_site_symmetry_2
_geom_bond_publ_flag
Ni1 O1 2.060(3) . ?
Ni1 O1 2.060(3) 2_655 ?
Ni1 N1 2.072(3) . ?
Ni1 N1 2.072(3) 2_655 ?
Ni1 N2 2.050(4) . ?
Ni1 N2 2.050(4) 2_655 ?
Cl1 O5 1.441(3) . ?
Cl1 O3 1.439(3) . ?
Cl1 O2 1.438(3) . ?
Cl1 O4 1.428(3) . ?
O1 C3 1.428(5) . ?
O1 C4 1.442(5) . ?
N1 C2 1.332(5) . ?
N1 C1 1.333(5) . ?
N2 N3 1.319(5) . ?
N2 C5 1.366(5) . ?
N4 N3 1.344(5) . ?
N4 C6 1.342(6) . ?
N4 C7 1.466(6) . ?
C2 C1 1.375(6) 5_655 ?
C2 C3 1.501(5) . ?
C1 H1 0.9500 . ?
C5 C4 1.497(6) . ?
C5 C6 1.357(6) . ?
C3 H3A 0.9900 . ?
C3 H3B 0.9900 . ?
C4 H4A 0.9900 . ?
C4 H4B 0.9900 . ?
C6 H6 0.9500 . ?
C7 H7A 0.9900 . ?
C7 H7B 0.9900 . ?
C7 C8 1.506(7) . ?
C8 H8A 0.9900 . ?
C8 H8B 0.9900 . ?
C8 C9 1.503(9) . ?
C9 H9A 0.9900 . ?
C9 H9B 0.9900 . ?
C9 C10 1.525(9) . ?
C10 H10A 0.9800 . ?
C10 H10B 0.9800 . ?
C10 H10C 0.9800 . ?

loop_
_geom_torsion_atom_site_label_1
_geom_torsion_atom_site_label_2
_geom_torsion_atom_site_label_3
_geom_torsion_atom_site_label_4
_geom_torsion
_geom_torsion_site_symmetry_1
_geom_torsion_site_symmetry_2
_geom_torsion_site_symmetry_3
_geom_torsion_site_symmetry_4
_geom_torsion_publ_flag
Ni1 O1 C3 C2 -32.6(4) . . . . ?
Ni1 O1 C4 C5 26.5(4) . . . . ?
Ni1 N1 C2 C1 173.5(3) . . . 5_655 ?
Ni1 N1 C2 C3 -5.7(5) . . . . ?
Ni1 N1 C1 C2 -172.9(3) . . . 5_655 ?
Ni1 N2 N3 N4 162.3(3) . . . . ?
Ni1 N2 C5 C4 10.9(5) . . . . ?
Ni1 N2 C5 C6 -166.6(3) . . . . ?
N1 C2 C3 O1 24.5(5) . . . . ?
N2 C5 C4 O1 -24.0(5) . . . . ?
N2 C5 C6 N4 0.7(5) . . . . ?
N4 C7 C8 C9 57.4(7) . . . . ?
N3 N2 C5 C4 176.5(4) . . . . ?
N3 N2 C5 C6 -1.0(5) . . . . ?
N3 N4 C6 C5 -0.2(5) . . . . ?
N3 N4 C7 C8 -123.4(5) . . . . ?
C2 N1 C1 C2 0.6(6) . . . 5_655 ?
C1 N1 C2 C1 -0.6(6) . . . 5_655 ?
C1 N1 C2 C3 -179.7(3) . . . . ?
C1 C2 C3 O1 -154.7(4) 5_655 . . . ?
C5 N2 N3 N4 0.9(4) . . . . ?
C3 O1 C4 C5 167.6(3) . . . . ?
C4 O1 C3 C2 -174.4(3) . . . . ?
C4 C5 C6 N4 -176.3(5) . . . . ?
C6 N4 N3 N2 -0.4(5) . . . . ?
C6 N4 C7 C8 60.4(7) . . . . ?
C6 C5 C4 O1 152.8(5) . . . . ?
C7 N4 N3 N2 -177.2(4) . . . . ?
C7 N4 C6 C5 176.3(4) . . . . ?
C7 C8 C9 C10 172.1(6) . . . . ?
